data_7062536
loop_
_publ_author_name
'Nonkuntod, Prangtip'
'Boonmak, Jaursup'
'Senawong, Thanaset'
'Soikum, Chaiyaporn'
'Chaveerach, Prapansak'
'Watwiangkham, Athis'
'Suthirakun, Suwit'
'Chaveerach, Unchulee'

_publ_section_title
;
 The effect of gallic acid on the copper(ii) complex of
 N-(methylpyridin-2-yl)-amidino-O-methylurea: crystal structure, DNA
 interactions, in vitro cytotoxicity and antibacterial activity
;
_journal_issue 26
_journal_name_full 'New Journal of Chemistry'
_journal_page_first 12259
_journal_page_last 12273
_journal_paper_doi 10.1039/D3NJ00446E
_journal_volume 47
_journal_year 2023
_chemical_formula_sum 'C32 H46 Cl2 Cu2 N10 O17'
_chemical_formula_weight 1040.77
_chemical_name_systematic '3,4,5-trihydroxybenzoato-N-methyl(pyridine-2-yl)cyanoguanidinecopper(II)chloride trihydrate'
_space_group_crystal_system monoclinic
_space_group_IT_number 14
_space_group_name_Hall '-P 2yn'
_space_group_name_H-M_alt 'P 1 21/n 1'
_atom_sites_solution_hydrogens mixed
_audit_creation_method SHELXL-2014/7
_audit_update_record
;
2022-08-25 deposited with the CCDC.	2023-06-05 downloaded from the CCDC.
;
_cell_angle_alpha 90
_cell_angle_beta 103.0320(10)
_cell_angle_gamma 90
_cell_formula_units_Z 2
_cell_length_a 12.3859(5)
_cell_length_b 6.7939(2)
_cell_length_c 25.8663(9)
_cell_measurement_reflns_used 9957
_cell_measurement_temperature 298(2)
_cell_measurement_theta_max 25.984
_cell_measurement_theta_min 3.106
_cell_volume 2120.55(13)
_computing_cell_refinement 'SAINT v8.34A (Bruker, 2013)'
_computing_data_collection BrukerAPEX2
_computing_data_reduction 'SAINT v8.34A (Bruker, 2013)'
_computing_molecular_graphics SHELXL
_computing_publication_material SHELXL
_computing_structure_refinement 'SHELXL-2014/7 (Sheldrick, 2014)'
_computing_structure_solution 'SHELXL-2014/7 (Sheldrick, 2014)'
_diffrn_ambient_temperature 298(2)
_diffrn_measured_fraction_theta_full 0.999
_diffrn_measured_fraction_theta_max 0.997
_diffrn_measurement_device_type
;
Bruker D8 QUEST PHOTON 100
;
_diffrn_measurement_method '\fand\w scans'
_diffrn_radiation_type MoK\a
_diffrn_radiation_wavelength 0.71073
_diffrn_reflns_av_R_equivalents 0.0559
_diffrn_reflns_av_unetI/netI 0.0316
_diffrn_reflns_Laue_measured_fraction_full 0.999
_diffrn_reflns_Laue_measured_fraction_max 0.997
_diffrn_reflns_limit_h_max 15
_diffrn_reflns_limit_h_min -15
_diffrn_reflns_limit_k_max 8
_diffrn_reflns_limit_k_min -8
_diffrn_reflns_limit_l_max 31
_diffrn_reflns_limit_l_min -31
_diffrn_reflns_number 43596
_diffrn_reflns_point_group_measured_fraction_full 0.999
_diffrn_reflns_point_group_measured_fraction_max 0.997
_diffrn_reflns_theta_full 25.242
_diffrn_reflns_theta_max 26.019
_diffrn_reflns_theta_min 3.105
_diffrn_source 'fine-focus sealed tube'
_exptl_absorpt_coefficient_mu 1.213
_exptl_absorpt_correction_T_max 0.7454
_exptl_absorpt_correction_T_min 0.6733
_exptl_absorpt_correction_type multi-scan
_exptl_absorpt_process_details 'SADABS 2014/5'
_exptl_crystal_colour purple
_exptl_crystal_density_diffrn 1.630
_exptl_crystal_description block
_exptl_crystal_F_000 1072
_exptl_crystal_size_max 0.170
_exptl_crystal_size_mid 0.150
_exptl_crystal_size_min 0.050
_refine_diff_density_max 0.483
_refine_diff_density_min -0.221
_refine_diff_density_rms 0.068
_refine_ls_extinction_method none
_refine_ls_goodness_of_fit_ref 1.022
_refine_ls_hydrogen_treatment mixed
_refine_ls_matrix_type full
_refine_ls_number_parameters 330
_refine_ls_number_reflns 4174
_refine_ls_number_restraints 9
_refine_ls_restrained_S_all 1.021
_refine_ls_R_factor_all 0.0623
_refine_ls_R_factor_gt 0.0391
_refine_ls_shift/su_max 0.002
_refine_ls_shift/su_mean 0.000
_refine_ls_structure_factor_coef Fsqd
_refine_ls_weighting_details 'w=1/[\s^2^(Fo^2^)+(0.0496P)^2^+1.7900P] where P=(Fo^2^+2Fc^2^)/3'
_refine_ls_weighting_scheme calc
_refine_ls_wR_factor_gt 0.0907
_refine_ls_wR_factor_ref 0.1008
_reflns_Friedel_coverage 0.000
_reflns_number_gt 3182
_reflns_number_total 4174
_reflns_threshold_expression 'I > 2\s(I)'
_cod_data_source_file d3nj00446e2.cif
_cod_data_source_block 326J2
_cod_original_sg_symbol_H-M 'P 21/n'
_cod_database_code 7062536
_shelx_shelxl_version_number 2014/7
_shelx_space_group_comment
;
The symmetry employed for this shelxl refinement is uniquely defined
by the following loop, which should always be used as a source of
symmetry information in preference to the above space-group names.
They are only intended as comments.
;
_shelx_estimated_absorpt_t_min 0.820
_shelx_estimated_absorpt_t_max 0.942

loop_
_space_group_symop_operation_xyz
'x, y, z'
'-x+1/2, y+1/2, -z+1/2'
'-x, -y, -z'
'x-1/2, -y-1/2, z-1/2'

loop_
_atom_site_label
_atom_site_type_symbol
_atom_site_fract_x
_atom_site_fract_y
_atom_site_fract_z
_atom_site_U_iso_or_equiv
_atom_site_adp_type
_atom_site_occupancy
_atom_site_site_symmetry_order
_atom_site_calc_flag
_atom_site_refinement_flags_posn
_atom_site_refinement_flags_adp
_atom_site_refinement_flags_occupancy
_atom_site_disorder_assembly
_atom_site_disorder_group
C1 C 0.0195(3) 0.4689(5) 0.73342(11) 0.0461(8) Uani 1 1 d . . . . .
H1 H 0.0789 0.4643 0.7170 0.055 Uiso 1 1 calc R U . . .
C2 C -0.0833(3) 0.5130(6) 0.70385(14) 0.0614(10) Uani 1 1 d . . . . .
H2 H -0.0938 0.5381 0.6677 0.074 Uiso 1 1 calc R U . . .
C3 C -0.1713(3) 0.5200(6) 0.72798(15) 0.0664(11) Uani 1 1 d . . . . .
H3 H -0.2421 0.5494 0.7084 0.080 Uiso 1 1 calc R U . . .
C4 C -0.1530(3) 0.4829(6) 0.78155(15) 0.0559(9) Uani 1 1 d . . . . .
H4 H -0.2114 0.4884 0.7987 0.067 Uiso 1 1 calc R U . . .
C5 C -0.0479(2) 0.4378(4) 0.80949(12) 0.0385(7) Uani 1 1 d . . . . .
C6 C -0.0228(2) 0.3946(4) 0.86772(12) 0.0390(7) Uani 1 1 d . . . . .
H6A H -0.0447 0.5056 0.8866 0.047 Uiso 1 1 calc R U . . .
H6B H -0.0647 0.2804 0.8743 0.047 Uiso 1 1 calc R U . . .
C7 C 0.1288(2) 0.3135(4) 0.93665(11) 0.0362(7) Uani 1 1 d . . . . .
H7B H 0.265(3) 0.164(3) 0.4347(13) 0.17(3) Uiso 1 1 d D . . . .
H7A H 0.299(3) 0.3748(13) 0.4484(13) 0.087(17) Uiso 1 1 d D . . . .
C8 C 0.3257(2) 0.2829(5) 0.93459(11) 0.0370(7) Uani 1 1 d . . . . .
H8B H 0.038(2) 0.140(3) 0.6367(8) 0.088(14) Uiso 1 1 d D . . . .
H8A H -0.0500(4) 0.243(5) 0.5955(12) 0.107(17) Uiso 1 1 d D . . . .
C9 C 0.5211(3) 0.2384(7) 0.95349(14) 0.0649(11) Uani 1 1 d . . . . .
H9A H 0.5148 0.1429 0.9256 0.097 Uiso 1 1 calc R U . . .
H9B H 0.5798 0.2009 0.9829 0.097 Uiso 1 1 calc R U . . .
H9C H 0.5371 0.3651 0.9406 0.097 Uiso 1 1 calc R U . . .
C10 C 0.3510(2) 0.4200(4) 0.76983(11) 0.0344(7) Uani 1 1 d . . . . .
H10B H 0.686(3) 0.5662(16) 0.8732(13) 0.016(12) Uiso 0.5 1 d D . P . .
H10A H 0.605(2) 0.445(4) 0.8326(10) 0.042(17) Uiso 0.5 1 d D . P . .
C11 C 0.3705(2) 0.4018(4) 0.71440(10) 0.0311(6) Uani 1 1 d . . . . .
C12 C 0.4758(2) 0.4282(4) 0.70591(11) 0.0335(6) Uani 1 1 d . . . . .
H12 H 0.5337 0.4651 0.7338 0.040 Uiso 1 1 calc R U . . .
C13 C 0.4947(2) 0.3994(4) 0.65575(11) 0.0335(6) Uani 1 1 d . . . . .
C14 C 0.4093(2) 0.3498(4) 0.61355(11) 0.0318(6) Uani 1 1 d . . . . .
C15 C 0.3028(2) 0.3286(4) 0.62185(11) 0.0324(6) Uani 1 1 d . . . . .
C16 C 0.2839(2) 0.3520(4) 0.67204(11) 0.0333(6) Uani 1 1 d . . . . .
H16 H 0.2129 0.3343 0.6776 0.040 Uiso 1 1 calc R U . . .
N1 N 0.03755(19) 0.4315(3) 0.78598(9) 0.0355(6) Uani 1 1 d . . . . .
N2 N 0.09473(19) 0.3573(3) 0.88688(9) 0.0336(5) Uani 1 1 d . . . . .
N3 N 0.2388(2) 0.2779(4) 0.95854(9) 0.0416(6) Uani 1 1 d . . . . .
H3B H 0.2547 0.2486 0.9917 0.050 Uiso 1 1 calc R U . . .
N4 N 0.31588(19) 0.3158(4) 0.88541(9) 0.0380(6) Uani 1 1 d . . . . .
H4B H 0.3760 0.3122 0.8741 0.046 Uiso 1 1 calc R U . . .
N5 N 0.0638(2) 0.3008(4) 0.97134(10) 0.0485(7) Uani 1 1 d . . . . .
H5A H -0.0062 0.3225 0.9611 0.058 Uiso 1 1 calc R U . . .
H5B H 0.0919 0.2710 1.0039 0.058 Uiso 1 1 calc R U . . .
O1 O 0.25300(16) 0.3815(3) 0.77396(7) 0.0418(5) Uani 1 1 d . . . . .
O2 O 0.42911(17) 0.4649(4) 0.80708(8) 0.0502(6) Uani 1 1 d . . . . .
O3 O 0.60047(17) 0.4239(4) 0.64955(9) 0.0498(6) Uani 1 1 d . . . . .
H3A H 0.6043(9) 0.388(6) 0.6234(16) 0.075 Uiso 1 1 calc R U . . .
O4 O 0.43423(18) 0.3226(4) 0.56522(8) 0.0453(6) Uani 1 1 d . . . . .
H4A H 0.385(3) 0.299(6) 0.5459(11) 0.068 Uiso 1 1 calc R U . . .
O5 O 0.22182(18) 0.2851(4) 0.57768(7) 0.0465(6) Uani 1 1 d . . . . .
H5 H 0.162(3) 0.261(6) 0.5867(5) 0.070 Uiso 1 1 calc R U . . .
O6 O 0.41838(18) 0.2477(4) 0.97057(8) 0.0541(6) Uani 1 1 d . . . . .
O7 O 0.3169(3) 0.2416(6) 0.45940(13) 0.0900(10) Uani 1 1 d D . . . .
O8 O 0.0287(2) 0.2322(4) 0.60788(10) 0.0650(7) Uani 1 1 d D . . . .
O9 O 0.6674(4) 0.4334(7) 0.86223(19) 0.0517(12) Uani 0.5 1 d D . P . .
Cl1 Cl 0.7490(4) 0.246(3) 0.57938(17) 0.062(3) Uani 0.41(2) 1 d . . P A 2
Cl1A Cl 0.7659(4) 0.3512(17) 0.57759(10) 0.0520(15) Uani 0.59(2) 1 d . . P A 1
Cu1 Cu 0.18256(3) 0.37265(5) 0.83335(2) 0.03177(13) Uani 1 1 d . . . . .

loop_
_atom_site_aniso_label
_atom_site_aniso_U_11
_atom_site_aniso_U_22
_atom_site_aniso_U_33
_atom_site_aniso_U_23
_atom_site_aniso_U_13
_atom_site_aniso_U_12
C1 0.0479(19) 0.055(2) 0.0329(16) -0.0056(15) 0.0044(14) 0.0085(16)
C2 0.061(2) 0.075(3) 0.0393(18) -0.0088(18) -0.0069(17) 0.013(2)
C3 0.041(2) 0.079(3) 0.067(3) -0.012(2) -0.0131(18) 0.0038(19)
C4 0.0318(17) 0.068(2) 0.066(2) -0.005(2) 0.0070(16) -0.0032(16)
C5 0.0348(16) 0.0341(16) 0.0460(17) -0.0047(14) 0.0080(13) -0.0050(13)
C6 0.0329(16) 0.0394(17) 0.0492(18) -0.0003(14) 0.0189(14) -0.0045(13)
C7 0.0429(17) 0.0345(16) 0.0361(16) -0.0019(13) 0.0195(13) -0.0031(13)
C8 0.0368(16) 0.0455(18) 0.0289(15) -0.0003(13) 0.0080(12) 0.0007(13)
C9 0.0365(19) 0.109(3) 0.049(2) 0.012(2) 0.0077(15) 0.010(2)
C10 0.0350(16) 0.0401(17) 0.0310(15) -0.0011(12) 0.0132(13) 0.0029(13)
C11 0.0350(15) 0.0331(15) 0.0278(14) 0.0000(12) 0.0124(12) 0.0026(12)
C12 0.0358(16) 0.0365(16) 0.0294(14) -0.0031(12) 0.0097(12) -0.0008(12)
C13 0.0350(15) 0.0309(15) 0.0387(16) 0.0004(12) 0.0172(13) 0.0004(12)
C14 0.0408(16) 0.0308(15) 0.0274(14) 0.0014(12) 0.0153(12) 0.0032(12)
C15 0.0371(16) 0.0319(15) 0.0287(14) 0.0027(12) 0.0082(12) 0.0031(12)
C16 0.0305(14) 0.0403(17) 0.0315(15) 0.0033(12) 0.0123(12) 0.0014(12)
N1 0.0339(13) 0.0364(14) 0.0359(13) -0.0041(11) 0.0073(10) 0.0010(10)
N2 0.0331(12) 0.0376(13) 0.0323(13) 0.0008(10) 0.0120(10) -0.0010(10)
N3 0.0424(15) 0.0598(17) 0.0255(12) 0.0070(12) 0.0134(11) 0.0015(13)
N4 0.0302(13) 0.0567(16) 0.0294(13) 0.0012(11) 0.0116(10) 0.0011(11)
N5 0.0465(16) 0.0648(18) 0.0410(15) 0.0080(13) 0.0243(12) 0.0027(14)
O1 0.0356(11) 0.0642(14) 0.0277(10) 0.0002(9) 0.0118(9) -0.0007(10)
O2 0.0386(12) 0.0828(17) 0.0309(11) -0.0130(11) 0.0113(9) -0.0097(12)
O3 0.0374(12) 0.0731(17) 0.0447(13) -0.0116(12) 0.0216(10) -0.0101(11)
O4 0.0488(13) 0.0607(15) 0.0312(11) -0.0019(11) 0.0189(10) -0.0016(11)
O5 0.0405(12) 0.0711(16) 0.0274(10) -0.0013(10) 0.0066(9) -0.0039(11)
O6 0.0390(12) 0.0909(19) 0.0315(11) 0.0086(12) 0.0058(9) 0.0062(12)
O7 0.0628(19) 0.133(3) 0.080(2) -0.030(2) 0.0299(16) -0.015(2)
O8 0.0402(14) 0.092(2) 0.0610(16) 0.0204(15) 0.0075(12) 0.0019(13)
O9 0.033(2) 0.058(3) 0.065(3) -0.011(2) 0.012(2) 0.004(2)
Cl1 0.0421(15) 0.112(8) 0.0346(12) -0.016(2) 0.0127(10) -0.001(3)
Cl1A 0.0403(12) 0.085(4) 0.0310(8) -0.0064(12) 0.0091(7) 0.0049(17)
Cu1 0.0297(2) 0.0416(2) 0.02557(19) -0.00030(15) 0.00962(13) 0.00064(15)

loop_
_atom_type_symbol
_atom_type_description
_atom_type_scat_dispersion_real
_atom_type_scat_dispersion_imag
_atom_type_scat_source
C C 0.0033 0.0016 'International Tables Vol C Tables 4.2.6.8 and 6.1.1.4'
H H 0.0000 0.0000 'International Tables Vol C Tables 4.2.6.8 and 6.1.1.4'
N N 0.0061 0.0033 'International Tables Vol C Tables 4.2.6.8 and 6.1.1.4'
O O 0.0106 0.0060 'International Tables Vol C Tables 4.2.6.8 and 6.1.1.4'
Cl Cl 0.1484 0.1585 'International Tables Vol C Tables 4.2.6.8 and 6.1.1.4'
Cu Cu 0.3201 1.2651 'International Tables Vol C Tables 4.2.6.8 and 6.1.1.4'

loop_
_geom_angle_atom_site_label_1
_geom_angle_atom_site_label_2
_geom_angle_atom_site_label_3
_geom_angle
_geom_angle_site_symmetry_1
_geom_angle_site_symmetry_3
_geom_angle_publ_flag
N1 C1 C2 121.9(3) . . ?
N1 C1 H1 119.1 . . ?
C2 C1 H1 119.1 . . ?
C1 C2 C3 119.3(3) . . ?
C1 C2 H2 120.4 . . ?
C3 C2 H2 120.4 . . ?
C2 C3 C4 119.0(3) . . ?
C2 C3 H3 120.5 . . ?
C4 C3 H3 120.5 . . ?
C5 C4 C3 119.4(3) . . ?
C5 C4 H4 120.3 . . ?
C3 C4 H4 120.3 . . ?
N1 C5 C4 121.5(3) . . ?
N1 C5 C6 116.5(3) . . ?
C4 C5 C6 122.0(3) . . ?
N2 C6 C5 110.0(2) . . ?
N2 C6 H6A 109.7 . . ?
C5 C6 H6A 109.7 . . ?
N2 C6 H6B 109.7 . . ?
C5 C6 H6B 109.7 . . ?
H6A C6 H6B 108.2 . . ?
N2 C7 N5 124.8(3) . . ?
N2 C7 N3 121.4(3) . . ?
N5 C7 N3 113.8(3) . . ?
N4 C8 O6 127.3(3) . . ?
N4 C8 N3 123.7(3) . . ?
O6 C8 N3 109.0(2) . . ?
O6 C9 H9A 109.5 . . ?
O6 C9 H9B 109.5 . . ?
H9A C9 H9B 109.5 . . ?
O6 C9 H9C 109.5 . . ?
H9A C9 H9C 109.5 . . ?
H9B C9 H9C 109.5 . . ?
O2 C10 O1 125.4(3) . . ?
O2 C10 C11 119.6(2) . . ?
O1 C10 C11 115.0(2) . . ?
C12 C11 C16 119.6(2) . . ?
C12 C11 C10 119.9(3) . . ?
C16 C11 C10 120.5(2) . . ?
C11 C12 C13 119.8(3) . . ?
C11 C12 H12 120.1 . . ?
C13 C12 H12 120.1 . . ?
O3 C13 C14 121.5(2) . . ?
O3 C13 C12 117.6(3) . . ?
C14 C13 C12 120.9(3) . . ?
O4 C14 C13 117.7(3) . . ?
O4 C14 C15 123.1(3) . . ?
C13 C14 C15 119.2(2) . . ?
O5 C15 C16 124.2(3) . . ?
O5 C15 C14 115.7(2) . . ?
C16 C15 C14 120.1(3) . . ?
C15 C16 C11 120.3(3) . . ?
C15 C16 H16 119.8 . . ?
C11 C16 H16 119.8 . . ?
C5 N1 C1 118.9(3) . . ?
C5 N1 Cu1 115.3(2) . . ?
C1 N1 Cu1 125.7(2) . . ?
C7 N2 C6 117.2(2) . . ?
C7 N2 Cu1 127.6(2) . . ?
C6 N2 Cu1 115.24(18) . . ?
C8 N3 C7 128.4(2) . . ?
C8 N3 H3B 115.8 . . ?
C7 N3 H3B 115.8 . . ?
C8 N4 Cu1 127.6(2) . . ?
C8 N4 H4B 116.2 . . ?
Cu1 N4 H4B 116.2 . . ?
C7 N5 H5A 120.0 . . ?
C7 N5 H5B 120.0 . . ?
H5A N5 H5B 120.0 . . ?
C10 O1 Cu1 133.27(19) . . ?
C13 O3 H3A 109.5 . . ?
C14 O4 H4A 109.5 . . ?
C15 O5 H5 109.5 . . ?
C8 O6 C9 118.5(2) . . ?
H7B O7 H7A 104.44(15) . . ?
H8B O8 H8A 104.47(16) . . ?
H10B O9 H10A 104.47(15) . . ?
N4 Cu1 O1 95.33(9) . . ?
N4 Cu1 N2 91.18(10) . . ?
O1 Cu1 N2 172.98(9) . . ?
N4 Cu1 N1 174.04(9) . . ?
O1 Cu1 N1 90.62(9) . . ?
N2 Cu1 N1 82.89(10) . . ?

loop_
_geom_bond_atom_site_label_1
_geom_bond_atom_site_label_2
_geom_bond_distance
_geom_bond_site_symmetry_2
_geom_bond_publ_flag
C1 N1 1.351(4) . ?
C1 C2 1.362(5) . ?
C1 H1 0.9300 . ?
C2 C3 1.373(5) . ?
C2 H2 0.9300 . ?
C3 C4 1.376(5) . ?
C3 H3 0.9300 . ?
C4 C5 1.374(4) . ?
C4 H4 0.9300 . ?
C5 N1 1.335(4) . ?
C5 C6 1.497(4) . ?
C6 N2 1.451(4) . ?
C6 H6A 0.9700 . ?
C6 H6B 0.9700 . ?
C7 N2 1.296(4) . ?
C7 N5 1.337(4) . ?
C7 N3 1.373(4) . ?
C8 N4 1.270(3) . ?
C8 O6 1.327(3) . ?
C8 N3 1.358(4) . ?
C9 O6 1.439(4) . ?
C9 H9A 0.9600 . ?
C9 H9B 0.9600 . ?
C9 H9C 0.9600 . ?
C10 O2 1.240(3) . ?
C10 O1 1.270(3) . ?
C10 C11 1.512(4) . ?
C11 C12 1.382(4) . ?
C11 C16 1.391(4) . ?
C12 C13 1.383(4) . ?
C12 H12 0.9300 . ?
C13 O3 1.365(3) . ?
C13 C14 1.380(4) . ?
C14 O4 1.366(3) . ?
C14 C15 1.391(4) . ?
C15 O5 1.372(3) . ?
C15 C16 1.379(4) . ?
C16 H16 0.9300 . ?
N1 Cu1 1.973(2) . ?
N2 Cu1 1.947(2) . ?
N3 H3B 0.8600 . ?
N4 Cu1 1.920(2) . ?
N4 H4B 0.8600 . ?
N5 H5A 0.8600 . ?
N5 H5B 0.8600 . ?
O1 Cu1 1.9310(19) . ?
O3 H3A 0.73(4) . ?
O4 H4A 0.72(4) . ?
O5 H5 0.84(4) . ?
O7 H7B 0.9584(11) . ?
O7 H7A 0.9584(11) . ?
O8 H8B 0.9582(11) . ?
O8 H8A 0.9582(11) . ?
O9 H10B 0.9582(11) . ?
O9 H10A 0.9582(11) . ?

loop_
_geom_torsion_atom_site_label_1
_geom_torsion_atom_site_label_2
_geom_torsion_atom_site_label_3
_geom_torsion_atom_site_label_4
_geom_torsion
_geom_torsion_site_symmetry_1
_geom_torsion_site_symmetry_2
_geom_torsion_site_symmetry_3
_geom_torsion_site_symmetry_4
_geom_torsion_publ_flag
N1 C1 C2 C3 0.0(6) . . . . ?
C1 C2 C3 C4 0.3(6) . . . . ?
C2 C3 C4 C5 -0.7(6) . . . . ?
C3 C4 C5 N1 0.9(5) . . . . ?
C3 C4 C5 C6 -179.5(3) . . . . ?
N1 C5 C6 N2 1.2(4) . . . . ?
C4 C5 C6 N2 -178.4(3) . . . . ?
O2 C10 C11 C12 2.4(4) . . . . ?
O1 C10 C11 C12 -175.9(3) . . . . ?
O2 C10 C11 C16 -179.9(3) . . . . ?
O1 C10 C11 C16 1.9(4) . . . . ?
C16 C11 C12 C13 -1.8(4) . . . . ?
C10 C11 C12 C13 176.0(3) . . . . ?
C11 C12 C13 O3 -178.9(3) . . . . ?
C11 C12 C13 C14 1.8(4) . . . . ?
O3 C13 C14 O4 1.1(4) . . . . ?
C12 C13 C14 O4 -179.6(3) . . . . ?
O3 C13 C14 C15 -179.3(3) . . . . ?
C12 C13 C14 C15 0.0(4) . . . . ?
O4 C14 C15 O5 -2.4(4) . . . . ?
C13 C14 C15 O5 178.1(3) . . . . ?
O4 C14 C15 C16 177.9(3) . . . . ?
C13 C14 C15 C16 -1.7(4) . . . . ?
O5 C15 C16 C11 -178.1(3) . . . . ?
C14 C15 C16 C11 1.6(4) . . . . ?
C12 C11 C16 C15 0.1(4) . . . . ?
C10 C11 C16 C15 -177.7(3) . . . . ?
C4 C5 N1 C1 -0.6(5) . . . . ?
C6 C5 N1 C1 179.8(3) . . . . ?
C4 C5 N1 Cu1 178.1(3) . . . . ?
C6 C5 N1 Cu1 -1.5(3) . . . . ?
C2 C1 N1 C5 0.1(5) . . . . ?
C2 C1 N1 Cu1 -178.4(3) . . . . ?
N5 C7 N2 C6 -0.2(4) . . . . ?
N3 C7 N2 C6 -179.3(3) . . . . ?
N5 C7 N2 Cu1 -178.3(2) . . . . ?
N3 C7 N2 Cu1 2.5(4) . . . . ?
C5 C6 N2 C7 -178.6(3) . . . . ?
C5 C6 N2 Cu1 -0.2(3) . . . . ?
N4 C8 N3 C7 -2.9(5) . . . . ?
O6 C8 N3 C7 177.3(3) . . . . ?
N2 C7 N3 C8 0.6(5) . . . . ?
N5 C7 N3 C8 -178.6(3) . . . . ?
O6 C8 N4 Cu1 -178.5(2) . . . . ?
N3 C8 N4 Cu1 1.8(5) . . . . ?
O2 C10 O1 Cu1 -0.2(5) . . . . ?
C11 C10 O1 Cu1 177.89(18) . . . . ?
N4 C8 O6 C9 -2.1(5) . . . . ?
N3 C8 O6 C9 177.7(3) . . . . ?
